data_7211759
loop_
_publ_author_name
'Babashkina, Maria G.'
'Safin, Damir A.'
'Bolte, Michael'
'Klein, Axel'

_publ_section_title
;
 Copper(I) complexes with N-thiophosphorylated thioureas and phosphines
 with versatile structures and luminescence
;
_journal_issue 1
_journal_name_full CrystEngComm
_journal_page_first 134
_journal_paper_doi 10.1039/b914163d
_journal_volume 12
_journal_year 2010
_chemical_formula_sum 'C44 H48 Cu N2 O2 P3 S2'
_chemical_formula_weight 857.41
_chemical_name_systematic ?
_space_group_IT_number 2
_symmetry_cell_setting triclinic
_symmetry_space_group_name_Hall '-P 1'
_symmetry_space_group_name_H-M 'P -1'
_atom_sites_solution_hydrogens geom
_atom_sites_solution_primary direct
_atom_sites_solution_secondary difmap
_audit_creation_method SHELXL-97
_cell_angle_alpha 83.842(5)
_cell_angle_beta 83.922(5)
_cell_angle_gamma 78.782(5)
_cell_formula_units_Z 2
_cell_length_a 10.7497(7)
_cell_length_b 12.5836(8)
_cell_length_c 16.4356(11)
_cell_measurement_reflns_used 21189
_cell_measurement_temperature 173(2)
_cell_measurement_theta_max 25.9
_cell_measurement_theta_min 3.6
_cell_volume 2159.9(2)
_computing_cell_refinement 'X-Area (Stoe & Cie, 2001)'
_computing_data_collection 'X-Area (Stoe & Cie, 2001)'
_computing_data_reduction 'X-Area (Stoe & Cie, 2001)'
_computing_molecular_graphics 'XP in SHELXTL-Plus (Sheldrick, 1991)'
_computing_publication_material SHELXL97
_computing_structure_refinement 'SHELXL97 (Sheldrick, 2008) '
_computing_structure_solution 'SHELXS97 (Sheldrick, 2008) '
_diffrn_ambient_temperature 173(2)
_diffrn_measured_fraction_theta_full 0.995
_diffrn_measured_fraction_theta_max 0.990
_diffrn_measurement_device_type 'STOE IPDS II two-circle-diffractometer'
_diffrn_measurement_method \w
_diffrn_radiation_monochromator graphite
_diffrn_radiation_source 'fine-focus sealed tube'
_diffrn_radiation_type MoK\a
_diffrn_radiation_wavelength 0.71073
_diffrn_reflns_av_R_equivalents 0.0668
_diffrn_reflns_av_sigmaI/netI 0.0614
_diffrn_reflns_limit_h_max 13
_diffrn_reflns_limit_h_min -13
_diffrn_reflns_limit_k_max 15
_diffrn_reflns_limit_k_min -15
_diffrn_reflns_limit_l_max 19
_diffrn_reflns_limit_l_min -18
_diffrn_reflns_number 21993
_diffrn_reflns_theta_full 25.00
_diffrn_reflns_theta_max 25.63
_diffrn_reflns_theta_min 3.44
_diffrn_standards_number 0
_exptl_absorpt_coefficient_mu 0.751
_exptl_absorpt_correction_T_max 0.8005
_exptl_absorpt_correction_T_min 0.7737
_exptl_absorpt_correction_type multi-scan
_exptl_absorpt_process_details 'MULABS (Spek, 2003; Blessing, 1995)'
_exptl_crystal_colour colourless
_exptl_crystal_density_diffrn 1.318
_exptl_crystal_density_method 'not measured'
_exptl_crystal_description block
_exptl_crystal_F_000 896
_exptl_crystal_size_max 0.36
_exptl_crystal_size_mid 0.34
_exptl_crystal_size_min 0.31
_refine_diff_density_max 0.397
_refine_diff_density_min -0.646
_refine_diff_density_rms 0.073
_refine_ls_extinction_method none
_refine_ls_goodness_of_fit_ref 0.950
_refine_ls_hydrogen_treatment mixed
_refine_ls_matrix_type full
_refine_ls_number_parameters 492
_refine_ls_number_reflns 8049
_refine_ls_number_restraints 0
_refine_ls_restrained_S_all 0.950
_refine_ls_R_factor_all 0.0525
_refine_ls_R_factor_gt 0.0392
_refine_ls_shift/su_max 0.023
_refine_ls_shift/su_mean 0.001
_refine_ls_structure_factor_coef Fsqd
_refine_ls_weighting_details 'calc w=1/[\s^2^(Fo^2^)+(0.0613P)^2^+0.0000P] where P=(Fo^2^+2Fc^2^)/3'
_refine_ls_weighting_scheme calc
_refine_ls_wR_factor_gt 0.0956
_refine_ls_wR_factor_ref 0.1003
_reflns_number_gt 6350
_reflns_number_total 8049
_reflns_threshold_expression I>2\s(I)
_cod_data_source_file b914163d.txt
_cod_data_source_block safin21
_cod_depositor_comments
;
The following automatic conversions were performed:

'_symmetry_cell_setting' value 'Triclinic' changed to 'triclinic'
according to /home/saulius/struct/CIF-dictionaries/cif_core.dic
dictionary named 'cif_core.dic' version 2.4.2 from 2011-04-26.

Automatic conversion script
Id: cif_fix_values 1891 2012-01-12 08:04:46Z andrius 
;
_cod_database_code 7211759

loop_
_symmetry_equiv_pos_as_xyz
'x, y, z'
'-x, -y, -z'

loop_
_atom_site_label
_atom_site_type_symbol
_atom_site_fract_x
_atom_site_fract_y
_atom_site_fract_z
_atom_site_U_iso_or_equiv
_atom_site_adp_type
_atom_site_occupancy
_atom_site_symmetry_multiplicity
_atom_site_calc_flag
_atom_site_refinement_flags
Cu1 Cu 0.69289(3) 0.40886(2) 0.277281(18) 0.01783(9) Uani 1 1 d .
P1 P 0.66425(6) 0.67645(5) 0.22787(4) 0.01862(14) Uani 1 1 d .
P2 P 0.87985(6) 0.32928(5) 0.33219(4) 0.01820(14) Uani 1 1 d .
P3 P 0.59936(6) 0.30251(5) 0.20901(4) 0.01790(14) Uani 1 1 d .
S1 S 0.76712(6) 0.54340(5) 0.18547(4) 0.02224(15) Uani 1 1 d .
S2 S 0.53327(6) 0.49714(5) 0.36528(4) 0.02129(14) Uani 1 1 d .
N1 N 0.63242(19) 0.68365(15) 0.32503(13) 0.0208(4) Uani 1 1 d .
N2 N 0.5749(2) 0.63971(17) 0.45893(14) 0.0256(5) Uani 1 1 d .
H2 H 0.549(3) 0.594(2) 0.4959(19) 0.032(8) Uiso 1 1 d .
O1 O 0.54136(16) 0.71049(14) 0.17993(12) 0.0270(4) Uani 1 1 d .
O2 O 0.73389(16) 0.77624(13) 0.20076(11) 0.0220(4) Uani 1 1 d .
C1 C 0.5849(2) 0.61526(18) 0.38109(15) 0.0190(5) Uani 1 1 d .
C2 C 0.6138(3) 0.7353(2) 0.48351(18) 0.0349(7) Uani 1 1 d .
H2A H 0.7065 0.7279 0.4735 0.052 Uiso 1 1 calc R
H2B H 0.5885 0.7418 0.5421 0.052 Uiso 1 1 calc R
H2C H 0.5727 0.8004 0.4515 0.052 Uiso 1 1 calc R
C11 C 0.4502(3) 0.8092(2) 0.1956(2) 0.0386(7) Uani 1 1 d .
H11 H 0.4693 0.8382 0.2463 0.046 Uiso 1 1 calc R
C12 C 0.4636(4) 0.8916(3) 0.1226(3) 0.0655(12) Uani 1 1 d .
H12A H 0.5488 0.9097 0.1181 0.098 Uiso 1 1 calc R
H12B H 0.3994 0.9575 0.1301 0.098 Uiso 1 1 calc R
H12C H 0.4512 0.8608 0.0724 0.098 Uiso 1 1 calc R
C13 C 0.3206(3) 0.7773(3) 0.2092(3) 0.0659(12) Uani 1 1 d .
H13A H 0.3177 0.7255 0.2581 0.099 Uiso 1 1 calc R
H13B H 0.3049 0.7435 0.1612 0.099 Uiso 1 1 calc R
H13C H 0.2551 0.8422 0.2172 0.099 Uiso 1 1 calc R
C21 C 0.8505(2) 0.7783(2) 0.23781(18) 0.0280(6) Uani 1 1 d .
H21 H 0.8698 0.7125 0.2774 0.034 Uiso 1 1 calc R
C22 C 0.9561(3) 0.7754(3) 0.1697(2) 0.0536(10) Uani 1 1 d .
H22A H 0.9655 0.7081 0.1428 0.080 Uiso 1 1 calc R
H22B H 1.0359 0.7781 0.1925 0.080 Uiso 1 1 calc R
H22C H 0.9356 0.8381 0.1294 0.080 Uiso 1 1 calc R
C23 C 0.8289(3) 0.8788(2) 0.2835(2) 0.0428(8) Uani 1 1 d .
H23A H 0.7595 0.8756 0.3269 0.064 Uiso 1 1 calc R
H23B H 0.8063 0.9434 0.2452 0.064 Uiso 1 1 calc R
H23C H 0.9069 0.8829 0.3080 0.064 Uiso 1 1 calc R
C31 C 0.9805(2) 0.41978(19) 0.35853(15) 0.0206(5) Uani 1 1 d .
C32 C 1.1130(3) 0.3921(2) 0.35671(19) 0.0336(7) Uani 1 1 d .
H32 H 1.1555 0.3236 0.3397 0.040 Uiso 1 1 calc R
C33 C 1.1823(3) 0.4635(3) 0.3794(2) 0.0423(8) Uani 1 1 d .
H33 H 1.2724 0.4440 0.3778 0.051 Uiso 1 1 calc R
C34 C 1.1219(3) 0.5633(3) 0.4045(2) 0.0430(8) Uani 1 1 d .
H34 H 1.1701 0.6131 0.4189 0.052 Uiso 1 1 calc R
C35 C 0.9917(3) 0.5900(2) 0.4083(2) 0.0399(8) Uani 1 1 d .
H35 H 0.9494 0.6575 0.4274 0.048 Uiso 1 1 calc R
C36 C 0.9218(3) 0.5193(2) 0.38464(17) 0.0277(6) Uani 1 1 d .
H36 H 0.8317 0.5396 0.3863 0.033 Uiso 1 1 calc R
C41 C 0.9849(2) 0.24385(19) 0.26094(16) 0.0215(5) Uani 1 1 d .
C42 C 0.9851(2) 0.1330(2) 0.26198(18) 0.0273(6) Uani 1 1 d .
H42 H 0.9351 0.0984 0.3040 0.033 Uiso 1 1 calc R
C43 C 1.0578(3) 0.0728(2) 0.2022(2) 0.0349(7) Uani 1 1 d .
H43 H 1.0568 -0.0027 0.2037 0.042 Uiso 1 1 calc R
C44 C 1.1310(3) 0.1204(2) 0.1410(2) 0.0387(7) Uani 1 1 d .
H44 H 1.1818 0.0777 0.1011 0.046 Uiso 1 1 calc R
C45 C 1.1306(3) 0.2311(2) 0.13760(19) 0.0358(7) Uani 1 1 d .
H45 H 1.1802 0.2649 0.0949 0.043 Uiso 1 1 calc R
C46 C 1.0574(2) 0.2920(2) 0.19669(17) 0.0285(6) Uani 1 1 d .
H46 H 1.0563 0.3680 0.1936 0.034 Uiso 1 1 calc R
C51 C 0.8716(2) 0.24219(19) 0.42843(16) 0.0234(5) Uani 1 1 d .
C52 C 0.7552(3) 0.2501(2) 0.47470(17) 0.0279(6) Uani 1 1 d .
H52 H 0.6818 0.2946 0.4535 0.033 Uiso 1 1 calc R
C53 C 0.7448(3) 0.1938(2) 0.55190(19) 0.0371(7) Uani 1 1 d .
H53 H 0.6648 0.2006 0.5835 0.045 Uiso 1 1 calc R
C54 C 0.8499(4) 0.1286(2) 0.5824(2) 0.0444(8) Uani 1 1 d .
H54 H 0.8428 0.0897 0.6350 0.053 Uiso 1 1 calc R
C55 C 0.9664(3) 0.1192(2) 0.5367(2) 0.0414(8) Uani 1 1 d .
H55 H 1.0390 0.0731 0.5578 0.050 Uiso 1 1 calc R
C56 C 0.9782(3) 0.1765(2) 0.46046(18) 0.0316(6) Uani 1 1 d .
H56 H 1.0590 0.1710 0.4299 0.038 Uiso 1 1 calc R
C61 C 0.4737(2) 0.37430(19) 0.14566(16) 0.0228(5) Uani 1 1 d .
C62 C 0.4670(3) 0.3524(3) 0.06558(18) 0.0378(7) Uani 1 1 d .
H62 H 0.5311 0.2996 0.0408 0.045 Uiso 1 1 calc R
C63 C 0.3670(3) 0.4075(3) 0.0213(2) 0.0489(9) Uani 1 1 d .
H63 H 0.3628 0.3924 -0.0337 0.059 Uiso 1 1 calc R
C64 C 0.2743(3) 0.4839(3) 0.0573(2) 0.0476(9) Uani 1 1 d .
H64 H 0.2057 0.5210 0.0271 0.057 Uiso 1 1 calc R
C65 C 0.2799(3) 0.5068(2) 0.1362(2) 0.0488(9) Uani 1 1 d .
H65 H 0.2150 0.5592 0.1607 0.059 Uiso 1 1 calc R
C66 C 0.3810(3) 0.4535(2) 0.1806(2) 0.0368(7) Uani 1 1 d .
H66 H 0.3865 0.4712 0.2346 0.044 Uiso 1 1 calc R
C71 C 0.5225(2) 0.20275(18) 0.27413(15) 0.0192(5) Uani 1 1 d .
C72 C 0.4000(2) 0.1864(2) 0.26687(18) 0.0291(6) Uani 1 1 d .
H72 H 0.3508 0.2295 0.2264 0.035 Uiso 1 1 calc R
C73 C 0.3490(3) 0.1079(2) 0.3180(2) 0.0381(7) Uani 1 1 d .
H73 H 0.2650 0.0980 0.3127 0.046 Uiso 1 1 calc R
C74 C 0.4198(3) 0.0439(2) 0.37671(19) 0.0359(7) Uani 1 1 d .
H74 H 0.3847 -0.0097 0.4120 0.043 Uiso 1 1 calc R
C75 C 0.5422(3) 0.0587(2) 0.38360(18) 0.0326(7) Uani 1 1 d .
H75 H 0.5919 0.0140 0.4231 0.039 Uiso 1 1 calc R
C76 C 0.5928(2) 0.1374(2) 0.33392(16) 0.0246(6) Uani 1 1 d .
H76 H 0.6764 0.1476 0.3402 0.030 Uiso 1 1 calc R
C81 C 0.7021(2) 0.21815(19) 0.13587(16) 0.0218(5) Uani 1 1 d .
C82 C 0.6853(3) 0.1145(2) 0.12237(18) 0.0305(6) Uani 1 1 d .
H82 H 0.6221 0.0820 0.1551 0.037 Uiso 1 1 calc R
C83 C 0.7610(3) 0.0590(2) 0.0610(2) 0.0376(7) Uani 1 1 d .
H83 H 0.7496 -0.0116 0.0520 0.045 Uiso 1 1 calc R
C84 C 0.8524(3) 0.1056(2) 0.01319(19) 0.0364(7) Uani 1 1 d .
H84 H 0.9026 0.0679 -0.0296 0.044 Uiso 1 1 calc R
C85 C 0.8708(3) 0.2071(2) 0.02751(19) 0.0371(7) Uani 1 1 d .
H85 H 0.9346 0.2391 -0.0051 0.044 Uiso 1 1 calc R
C86 C 0.7971(3) 0.2622(2) 0.08892(17) 0.0285(6) Uani 1 1 d .
H86 H 0.8117 0.3315 0.0991 0.034 Uiso 1 1 calc R

loop_
_atom_site_aniso_label
_atom_site_aniso_U_11
_atom_site_aniso_U_22
_atom_site_aniso_U_33
_atom_site_aniso_U_23
_atom_site_aniso_U_13
_atom_site_aniso_U_12
Cu1 0.01722(15) 0.01764(15) 0.01967(17) -0.00241(12) -0.00288(12) -0.00470(11)
P1 0.0199(3) 0.0180(3) 0.0185(3) 0.0012(2) -0.0030(3) -0.0057(2)
P2 0.0163(3) 0.0170(3) 0.0223(3) -0.0019(2) -0.0047(3) -0.0042(2)
P3 0.0175(3) 0.0193(3) 0.0182(3) -0.0025(2) -0.0031(2) -0.0052(2)
S1 0.0263(3) 0.0205(3) 0.0191(3) -0.0012(2) 0.0017(3) -0.0047(2)
S2 0.0204(3) 0.0229(3) 0.0223(3) -0.0045(2) 0.0032(2) -0.0097(2)
N1 0.0230(10) 0.0180(10) 0.0210(11) -0.0011(8) 0.0022(9) -0.0052(8)
N2 0.0358(13) 0.0218(11) 0.0214(12) -0.0043(9) 0.0041(10) -0.0128(9)
O1 0.0234(9) 0.0268(9) 0.0310(11) -0.0017(8) -0.0109(8) -0.0009(7)
O2 0.0261(9) 0.0196(8) 0.0213(9) 0.0049(7) -0.0042(7) -0.0092(7)
C1 0.0151(11) 0.0190(11) 0.0222(13) -0.0051(10) -0.0005(10) -0.0001(9)
C2 0.0513(18) 0.0305(14) 0.0271(15) -0.0119(12) 0.0061(13) -0.0181(13)
C11 0.0318(15) 0.0358(15) 0.0469(19) -0.0117(14) -0.0158(14) 0.0076(13)
C12 0.060(2) 0.0394(19) 0.093(3) 0.016(2) -0.029(2) 0.0012(17)
C13 0.0274(17) 0.073(3) 0.091(3) -0.012(2) 0.0013(19) 0.0053(17)
C21 0.0255(13) 0.0278(13) 0.0332(16) 0.0025(12) -0.0057(12) -0.0122(11)
C22 0.0381(18) 0.053(2) 0.071(3) -0.0127(18) 0.0201(18) -0.0200(15)
C23 0.0524(19) 0.0467(18) 0.0374(18) -0.0088(15) -0.0086(15) -0.0239(15)
C31 0.0219(12) 0.0227(12) 0.0190(13) -0.0031(10) -0.0044(10) -0.0067(10)
C32 0.0236(14) 0.0401(16) 0.0410(18) -0.0142(14) -0.0060(12) -0.0081(12)
C33 0.0304(15) 0.065(2) 0.0392(18) -0.0065(16) -0.0061(14) -0.0262(15)
C34 0.060(2) 0.0480(18) 0.0340(18) 0.0019(14) -0.0171(16) -0.0387(16)
C35 0.064(2) 0.0227(14) 0.0392(18) -0.0035(12) -0.0234(16) -0.0133(14)
C36 0.0323(14) 0.0219(13) 0.0302(15) -0.0019(11) -0.0117(12) -0.0032(11)
C41 0.0169(12) 0.0214(12) 0.0276(14) -0.0037(10) -0.0061(10) -0.0037(9)
C42 0.0257(13) 0.0253(13) 0.0332(16) -0.0064(11) -0.0080(12) -0.0054(11)
C43 0.0311(15) 0.0265(14) 0.0488(19) -0.0162(13) -0.0078(14) -0.0003(12)
C44 0.0280(15) 0.0431(17) 0.0467(19) -0.0258(15) -0.0048(14) 0.0016(13)
C45 0.0278(14) 0.0486(17) 0.0329(17) -0.0119(14) 0.0029(13) -0.0102(13)
C46 0.0273(14) 0.0306(14) 0.0298(15) -0.0074(12) -0.0011(12) -0.0085(11)
C51 0.0279(13) 0.0182(12) 0.0271(14) -0.0010(10) -0.0103(11) -0.0078(10)
C52 0.0320(14) 0.0248(13) 0.0309(15) 0.0013(11) -0.0091(12) -0.0140(11)
C53 0.0531(19) 0.0346(15) 0.0288(16) 0.0041(13) -0.0054(14) -0.0234(14)
C54 0.077(2) 0.0309(15) 0.0293(17) 0.0077(13) -0.0153(17) -0.0199(16)
C55 0.061(2) 0.0278(15) 0.0359(18) 0.0014(13) -0.0255(16) -0.0003(14)
C56 0.0359(15) 0.0265(13) 0.0331(16) -0.0016(12) -0.0131(13) -0.0028(12)
C61 0.0222(12) 0.0223(12) 0.0262(14) 0.0029(10) -0.0095(11) -0.0083(10)
C62 0.0370(16) 0.0502(18) 0.0260(16) -0.0013(14) -0.0108(13) -0.0047(14)
C63 0.051(2) 0.070(2) 0.0284(17) 0.0051(16) -0.0200(15) -0.0131(18)
C64 0.0462(19) 0.0433(18) 0.056(2) 0.0163(16) -0.0330(17) -0.0098(15)
C65 0.0411(18) 0.0351(16) 0.070(3) -0.0084(16) -0.0272(17) 0.0088(14)
C66 0.0331(15) 0.0373(16) 0.0401(18) -0.0099(13) -0.0177(13) 0.0046(13)
C71 0.0183(12) 0.0196(11) 0.0208(13) -0.0049(10) 0.0004(10) -0.0056(9)
C72 0.0247(13) 0.0312(14) 0.0338(16) -0.0010(12) -0.0058(12) -0.0102(11)
C73 0.0277(15) 0.0402(16) 0.052(2) -0.0057(14) -0.0017(14) -0.0197(12)
C74 0.0462(17) 0.0262(14) 0.0372(17) -0.0021(12) 0.0048(14) -0.0163(13)
C75 0.0445(17) 0.0240(13) 0.0282(16) 0.0041(12) -0.0051(13) -0.0065(12)
C76 0.0250(13) 0.0262(13) 0.0241(14) -0.0004(11) -0.0052(11) -0.0079(10)
C81 0.0212(12) 0.0241(12) 0.0201(13) -0.0026(10) -0.0033(10) -0.0035(10)
C82 0.0323(15) 0.0284(14) 0.0323(16) -0.0094(12) 0.0053(12) -0.0103(11)
C83 0.0453(18) 0.0285(14) 0.0392(18) -0.0148(13) 0.0005(14) -0.0032(13)
C84 0.0327(15) 0.0403(16) 0.0329(16) -0.0143(13) 0.0027(13) 0.0040(13)
C85 0.0319(15) 0.0477(17) 0.0314(16) -0.0097(14) 0.0090(13) -0.0100(13)
C86 0.0296(14) 0.0305(14) 0.0283(15) -0.0089(12) -0.0002(12) -0.0105(11)

loop_
_atom_type_symbol
_atom_type_description
_atom_type_scat_dispersion_real
_atom_type_scat_dispersion_imag
_atom_type_scat_source
C C 0.0033 0.0016 'International Tables Vol C Tables 4.2.6.8 and 6.1.1.4'
H H 0.0000 0.0000 'International Tables Vol C Tables 4.2.6.8 and 6.1.1.4'
Cu Cu 0.3201 1.2651 'International Tables Vol C Tables 4.2.6.8 and 6.1.1.4'
N N 0.0061 0.0033 'International Tables Vol C Tables 4.2.6.8 and 6.1.1.4'
O O 0.0106 0.0060 'International Tables Vol C Tables 4.2.6.8 and 6.1.1.4'
P P 0.1023 0.0942 'International Tables Vol C Tables 4.2.6.8 and 6.1.1.4'
S S 0.1246 0.1234 'International Tables Vol C Tables 4.2.6.8 and 6.1.1.4'

loop_
_geom_angle_atom_site_label_1
_geom_angle_atom_site_label_2
_geom_angle_atom_site_label_3
_geom_angle
P3 Cu1 P2 117.02(2)
P3 Cu1 S2 106.01(3)
P2 Cu1 S2 116.79(3)
P3 Cu1 S1 110.17(3)
P2 Cu1 S1 99.26(3)
S2 Cu1 S1 106.98(2)
O1 P1 O2 101.26(10)
O1 P1 N1 112.04(11)
O2 P1 N1 102.96(10)
O1 P1 S1 108.66(8)
O2 P1 S1 109.84(7)
N1 P1 S1 120.25(8)
C41 P2 C31 103.21(11)
C41 P2 C51 104.62(11)
C31 P2 C51 100.17(11)
C41 P2 Cu1 111.45(8)
C31 P2 Cu1 117.24(8)
C51 P2 Cu1 118.26(8)
C81 P3 C71 102.06(11)
C81 P3 C61 101.66(12)
C71 P3 C61 103.25(11)
C81 P3 Cu1 116.96(9)
C71 P3 Cu1 115.03(8)
C61 P3 Cu1 115.78(8)
P1 S1 Cu1 101.07(3)
C1 S2 Cu1 104.38(8)
C1 N1 P1 129.72(18)
C1 N2 C2 123.4(2)
C1 N2 H2 117(2)
C2 N2 H2 119(2)
C11 O1 P1 120.92(18)
C21 O2 P1 117.91(15)
N1 C1 N2 116.5(2)
N1 C1 S2 127.5(2)
N2 C1 S2 115.97(19)
N2 C2 H2A 109.5
N2 C2 H2B 109.5
H2A C2 H2B 109.5
N2 C2 H2C 109.5
H2A C2 H2C 109.5
H2B C2 H2C 109.5
O1 C11 C12 107.8(3)
O1 C11 C13 106.4(3)
C12 C11 C13 113.7(3)
O1 C11 H11 109.6
C12 C11 H11 109.6
C13 C11 H11 109.6
C11 C12 H12A 109.5
C11 C12 H12B 109.5
H12A C12 H12B 109.5
C11 C12 H12C 109.5
H12A C12 H12C 109.5
H12B C12 H12C 109.5
C11 C13 H13A 109.5
C11 C13 H13B 109.5
H13A C13 H13B 109.5
C11 C13 H13C 109.5
H13A C13 H13C 109.5
H13B C13 H13C 109.5
O2 C21 C23 107.9(2)
O2 C21 C22 107.4(3)
C23 C21 C22 113.6(3)
O2 C21 H21 109.3
C23 C21 H21 109.3
C22 C21 H21 109.3
C21 C22 H22A 109.5
C21 C22 H22B 109.5
H22A C22 H22B 109.5
C21 C22 H22C 109.5
H22A C22 H22C 109.5
H22B C22 H22C 109.5
C21 C23 H23A 109.5
C21 C23 H23B 109.5
H23A C23 H23B 109.5
C21 C23 H23C 109.5
H23A C23 H23C 109.5
H23B C23 H23C 109.5
C36 C31 C32 118.3(2)
C36 C31 P2 117.98(19)
C32 C31 P2 123.7(2)
C33 C32 C31 120.4(3)
C33 C32 H32 119.8
C31 C32 H32 119.8
C34 C33 C32 120.4(3)
C34 C33 H33 119.8
C32 C33 H33 119.8
C35 C34 C33 119.5(3)
C35 C34 H34 120.3
C33 C34 H34 120.3
C34 C35 C36 120.3(3)
C34 C35 H35 119.9
C36 C35 H35 119.9
C31 C36 C35 121.0(3)
C31 C36 H36 119.5
C35 C36 H36 119.5
C42 C41 C46 117.9(2)
C42 C41 P2 122.2(2)
C46 C41 P2 119.54(19)
C43 C42 C41 120.4(3)
C43 C42 H42 119.8
C41 C42 H42 119.8
C44 C43 C42 121.1(3)
C44 C43 H43 119.5
C42 C43 H43 119.5
C43 C44 C45 119.7(3)
C43 C44 H44 120.1
C45 C44 H44 120.1
C46 C45 C44 119.6(3)
C46 C45 H45 120.2
C44 C45 H45 120.2
C45 C46 C41 121.3(3)
C45 C46 H46 119.3
C41 C46 H46 119.3
C52 C51 C56 118.9(2)
C52 C51 P2 117.76(19)
C56 C51 P2 123.1(2)
C51 C52 C53 120.7(3)
C51 C52 H52 119.7
C53 C52 H52 119.7
C54 C53 C52 119.9(3)
C54 C53 H53 120.0
C52 C53 H53 120.0
C53 C54 C55 120.0(3)
C53 C54 H54 120.0
C55 C54 H54 120.0
C54 C55 C56 120.4(3)
C54 C55 H55 119.8
C56 C55 H55 119.8
C55 C56 C51 120.0(3)
C55 C56 H56 120.0
C51 C56 H56 120.0
C62 C61 C66 119.3(2)
C62 C61 P3 122.9(2)
C66 C61 P3 117.8(2)
C61 C62 C63 120.3(3)
C61 C62 H62 119.8
C63 C62 H62 119.8
C64 C63 C62 119.8(3)
C64 C63 H63 120.1
C62 C63 H63 120.1
C63 C64 C65 120.6(3)
C63 C64 H64 119.7
C65 C64 H64 119.7
C64 C65 C66 120.0(3)
C64 C65 H65 120.0
C66 C65 H65 120.0
C61 C66 C65 119.9(3)
C61 C66 H66 120.0
C65 C66 H66 120.0
C72 C71 C76 118.3(2)
C72 C71 P3 124.20(19)
C76 C71 P3 117.53(19)
C73 C72 C71 120.7(3)
C73 C72 H72 119.7
C71 C72 H72 119.7
C74 C73 C72 120.3(3)
C74 C73 H73 119.8
C72 C73 H73 119.8
C73 C74 C75 119.3(3)
C73 C74 H74 120.3
C75 C74 H74 120.3
C76 C75 C74 120.7(3)
C76 C75 H75 119.6
C74 C75 H75 119.6
C75 C76 C71 120.7(2)
C75 C76 H76 119.7
C71 C76 H76 119.7
C86 C81 C82 118.9(2)
C86 C81 P3 117.70(19)
C82 C81 P3 123.3(2)
C83 C82 C81 119.8(3)
C83 C82 H82 120.1
C81 C82 H82 120.1
C84 C83 C82 120.5(3)
C84 C83 H83 119.8
C82 C83 H83 119.8
C83 C84 C85 119.8(3)
C83 C84 H84 120.1
C85 C84 H84 120.1
C86 C85 C84 120.1(3)
C86 C85 H85 119.9
C84 C85 H85 119.9
C85 C86 C81 120.9(3)
C85 C86 H86 119.6
C81 C86 H86 119.6

loop_
_geom_bond_atom_site_label_1
_geom_bond_atom_site_label_2
_geom_bond_distance
Cu1 P3 2.2684(7)
Cu1 P2 2.2942(7)
Cu1 S2 2.3125(7)
Cu1 S1 2.3458(7)
P1 O1 1.5739(17)
P1 O2 1.5846(17)
P1 N1 1.606(2)
P1 S1 1.9694(9)
P2 C41 1.822(3)
P2 C31 1.828(3)
P2 C51 1.830(3)
P3 C81 1.824(3)
P3 C71 1.826(2)
P3 C61 1.829(2)
S2 C1 1.737(3)
N1 C1 1.324(3)
N2 C1 1.336(3)
N2 C2 1.456(3)
N2 H2 0.85(3)
O1 C11 1.453(3)
O2 C21 1.457(3)
C2 H2A 0.9800
C2 H2B 0.9800
C2 H2C 0.9800
C11 C12 1.513(5)
C11 C13 1.512(5)
C11 H11 1.0000
C12 H12A 0.9800
C12 H12B 0.9800
C12 H12C 0.9800
C13 H13A 0.9800
C13 H13B 0.9800
C13 H13C 0.9800
C21 C23 1.506(4)
C21 C22 1.505(4)
C21 H21 1.0000
C22 H22A 0.9800
C22 H22B 0.9800
C22 H22C 0.9800
C23 H23A 0.9800
C23 H23B 0.9800
C23 H23C 0.9800
C31 C36 1.379(3)
C31 C32 1.396(3)
C32 C33 1.377(4)
C32 H32 0.9500
C33 C34 1.380(5)
C33 H33 0.9500
C34 C35 1.370(5)
C34 H34 0.9500
C35 C36 1.380(4)
C35 H35 0.9500
C36 H36 0.9500
C41 C42 1.393(3)
C41 C46 1.401(4)
C42 C43 1.384(4)
C42 H42 0.9500
C43 C44 1.369(4)
C43 H43 0.9500
C44 C45 1.388(4)
C44 H44 0.9500
C45 C46 1.383(4)
C45 H45 0.9500
C46 H46 0.9500
C51 C52 1.385(4)
C51 C56 1.393(3)
C52 C53 1.390(4)
C52 H52 0.9500
C53 C54 1.368(4)
C53 H53 0.9500
C54 C55 1.382(5)
C54 H54 0.9500
C55 C56 1.383(4)
C55 H55 0.9500
C56 H56 0.9500
C61 C62 1.385(4)
C61 C66 1.389(4)
C62 C63 1.390(4)
C62 H62 0.9500
C63 C64 1.376(5)
C63 H63 0.9500
C64 C65 1.368(5)
C64 H64 0.9500
C65 C66 1.394(4)
C65 H65 0.9500
C66 H66 0.9500
C71 C72 1.391(3)
C71 C76 1.398(3)
C72 C73 1.384(4)
C72 H72 0.9500
C73 C74 1.382(4)
C73 H73 0.9500
C74 C75 1.382(4)
C74 H74 0.9500
C75 C76 1.373(4)
C75 H75 0.9500
C76 H76 0.9500
C81 C86 1.381(4)
C81 C82 1.395(4)
C82 C83 1.386(4)
C82 H82 0.9500
C83 C84 1.374(4)
C83 H83 0.9500
C84 C85 1.379(4)
C84 H84 0.9500
C85 C86 1.377(4)
C85 H85 0.9500
C86 H86 0.9500

loop_
_geom_hbond_atom_site_label_D
_geom_hbond_atom_site_label_H
_geom_hbond_atom_site_label_A
_geom_hbond_distance_DH
_geom_hbond_distance_HA
_geom_hbond_distance_DA
_geom_hbond_angle_DHA
_geom_hbond_site_symmetry_A
N2 H2 S2 0.85(3) 2.59(3) 3.415(2) 163(3) 2_666

loop_
_geom_torsion_atom_site_label_1
_geom_torsion_atom_site_label_2
_geom_torsion_atom_site_label_3
_geom_torsion_atom_site_label_4
_geom_torsion
P3 Cu1 P2 C41 42.93(9)
S2 Cu1 P2 C41 170.10(9)
S1 Cu1 P2 C41 -75.45(9)
P3 Cu1 P2 C31 161.52(9)
S2 Cu1 P2 C31 -71.31(10)
S1 Cu1 P2 C31 43.14(10)
P3 Cu1 P2 C51 -78.34(10)
S2 Cu1 P2 C51 48.83(10)
S1 Cu1 P2 C51 163.28(10)
P2 Cu1 P3 C81 -46.06(9)
S2 Cu1 P3 C81 -178.33(9)
S1 Cu1 P3 C81 66.26(9)
P2 Cu1 P3 C71 73.68(8)
S2 Cu1 P3 C71 -58.59(8)
S1 Cu1 P3 C71 -174.00(8)
P2 Cu1 P3 C61 -165.89(10)
S2 Cu1 P3 C61 61.84(10)
S1 Cu1 P3 C61 -53.57(10)
O1 P1 S1 Cu1 -93.29(8)
O2 P1 S1 Cu1 156.78(7)
N1 P1 S1 Cu1 37.67(10)
P3 Cu1 S1 P1 117.48(3)
P2 Cu1 S1 P1 -119.13(3)
S2 Cu1 S1 P1 2.69(4)
P3 Cu1 S2 C1 -154.55(8)
P2 Cu1 S2 C1 73.05(9)
S1 Cu1 S2 C1 -36.98(9)
O1 P1 N1 C1 78.8(2)
O2 P1 N1 C1 -173.1(2)
S1 P1 N1 C1 -50.6(2)
O2 P1 O1 C11 -61.5(2)
N1 P1 O1 C11 47.7(2)
S1 P1 O1 C11 -177.08(19)
O1 P1 O2 C21 175.85(18)
N1 P1 O2 C21 59.84(19)
S1 P1 O2 C21 -69.41(18)
P1 N1 C1 N2 176.44(18)
P1 N1 C1 S2 -3.8(3)
C2 N2 C1 N1 -0.4(4)
C2 N2 C1 S2 179.8(2)
Cu1 S2 C1 N1 46.3(2)
Cu1 S2 C1 N2 -133.91(17)
P1 O1 C11 C12 107.5(3)
P1 O1 C11 C13 -130.2(3)
P1 O2 C21 C23 -119.0(2)
P1 O2 C21 C22 118.1(2)
C41 P2 C31 C36 155.3(2)
C51 P2 C31 C36 -96.9(2)
Cu1 P2 C31 C36 32.4(2)
C41 P2 C31 C32 -27.2(3)
C51 P2 C31 C32 80.6(2)
Cu1 P2 C31 C32 -150.2(2)
C36 C31 C32 C33 -0.9(4)
P2 C31 C32 C33 -178.3(2)
C31 C32 C33 C34 0.2(5)
C32 C33 C34 C35 1.4(5)
C33 C34 C35 C36 -2.3(5)
C32 C31 C36 C35 0.0(4)
P2 C31 C36 C35 177.6(2)
C34 C35 C36 C31 1.5(5)
C31 P2 C41 C42 140.7(2)
C51 P2 C41 C42 36.3(2)
Cu1 P2 C41 C42 -92.7(2)
C31 P2 C41 C46 -47.0(2)
C51 P2 C41 C46 -151.4(2)
Cu1 P2 C41 C46 79.7(2)
C46 C41 C42 C43 1.6(4)
P2 C41 C42 C43 174.1(2)
C41 C42 C43 C44 0.1(4)
C42 C43 C44 C45 -1.4(4)
C43 C44 C45 C46 0.8(5)
C44 C45 C46 C41 1.0(4)
C42 C41 C46 C45 -2.2(4)
P2 C41 C46 C45 -174.9(2)
C41 P2 C51 C52 -141.2(2)
C31 P2 C51 C52 112.1(2)
Cu1 P2 C51 C52 -16.5(2)
C41 P2 C51 C56 44.8(3)
C31 P2 C51 C56 -61.8(2)
Cu1 P2 C51 C56 169.5(2)
C56 C51 C52 C53 0.2(4)
P2 C51 C52 C53 -174.1(2)
C51 C52 C53 C54 -0.9(4)
C52 C53 C54 C55 0.4(5)
C53 C54 C55 C56 0.8(5)
C54 C55 C56 C51 -1.5(5)
C52 C51 C56 C55 1.0(4)
P2 C51 C56 C55 174.9(2)
C81 P3 C61 C62 5.1(3)
C71 P3 C61 C62 -100.5(3)
Cu1 P3 C61 C62 132.9(2)
C81 P3 C61 C66 -175.4(2)
C71 P3 C61 C66 79.1(2)
Cu1 P3 C61 C66 -47.6(2)
C66 C61 C62 C63 -1.4(5)
P3 C61 C62 C63 178.1(2)
C61 C62 C63 C64 -0.1(5)
C62 C63 C64 C65 0.5(5)
C63 C64 C65 C66 0.6(5)
C62 C61 C66 C65 2.6(5)
P3 C61 C66 C65 -177.0(2)
C64 C65 C66 C61 -2.2(5)
C81 P3 C71 C72 -100.5(2)
C61 P3 C71 C72 4.7(3)
Cu1 P3 C71 C72 131.8(2)
C81 P3 C71 C76 78.2(2)
C61 P3 C71 C76 -176.6(2)
Cu1 P3 C71 C76 -49.5(2)
C76 C71 C72 C73 0.5(4)
P3 C71 C72 C73 179.1(2)
C71 C72 C73 C74 -0.5(5)
C72 C73 C74 C75 -0.3(5)
C73 C74 C75 C76 1.2(5)
C74 C75 C76 C71 -1.3(4)
C72 C71 C76 C75 0.5(4)
P3 C71 C76 C75 -178.3(2)
C71 P3 C81 C86 -165.0(2)
C61 P3 C81 C86 88.5(2)
Cu1 P3 C81 C86 -38.6(2)
C71 P3 C81 C82 18.3(2)
C61 P3 C81 C82 -88.1(2)
Cu1 P3 C81 C82 144.8(2)
C86 C81 C82 C83 -1.8(4)
P3 C81 C82 C83 174.8(2)
C81 C82 C83 C84 -0.2(5)
C82 C83 C84 C85 1.5(5)
C83 C84 C85 C86 -0.7(5)
C84 C85 C86 C81 -1.3(5)
C82 C81 C86 C85 2.6(4)
P3 C81 C86 C85 -174.2(2)
